data_4037838
loop_
_publ_author_name
'Shanahan, Rachel M.'
'Hickey, Aobha'
'Bateman, Lorraine M.'
'Light, Mark E.'
'McGlacken, Gerard P.'

_publ_section_title
;
 One-Pot Cross-Coupling/C--H Functionalization Reactions: Quinoline as a
 Substrate and Ligand through N--Pd Interaction
;
_journal_name_full 'The Journal of Organic Chemistry'
_journal_paper_doi 10.1021/acs.joc.9b03321
_journal_year 2020
_chemical_formula_moiety 'C34 H28 N2 O6 Pd'
_chemical_formula_sum 'C34 H28 N2 O6 Pd'
_chemical_formula_weight 666.98
_space_group_crystal_system orthorhombic
_space_group_IT_number 60
_space_group_name_Hall '-P 2n 2ab'
_space_group_name_H-M_alt 'P b c n'
_atom_sites_solution_hydrogens geom
_atom_sites_solution_primary dual
_audit_creation_date 2019-12-07
_audit_creation_method
;
Olex2 1.2
(compiled 2018.05.29 svn.r3508 for OlexSys, GUI svn.r5506)
;
_cell_angle_alpha 90
_cell_angle_beta 90
_cell_angle_gamma 90
_cell_formula_units_Z 4
_cell_length_a 18.3076(3)
_cell_length_b 7.82700(10)
_cell_length_c 22.6989(4)
_cell_measurement_reflns_used 11042
_cell_measurement_temperature 100(2)
_cell_measurement_theta_max 30.9870
_cell_measurement_theta_min 3.7450
_cell_volume 3252.61(9)
_computing_cell_refinement 'CrysAlisPro 1.171.40.37a (Rigaku OD, 2019)'
_computing_data_collection 'CrysAlisPro 1.171.40.37a (Rigaku OD, 2019)'
_computing_data_reduction 'CrysAlisPro 1.171.40.37a (Rigaku OD, 2019)'
_computing_molecular_graphics 'Olex2 (Dolomanov et al., 2009)'
_computing_publication_material 'Olex2 (Dolomanov et al., 2009)'
_computing_structure_refinement 'ShelXL (Sheldrick, 2015)'
_computing_structure_solution 'ShelXT (Sheldrick, 2015)'
_diffrn_ambient_environment N~2~
_diffrn_ambient_temperature 100(2)
_diffrn_detector 'CCD area detector'
_diffrn_detector_area_resol_mean 28.5714
_diffrn_detector_type 'Rigaku HG Saturn724+ (2x2 bin mode)'
_diffrn_measured_fraction_theta_full 0.998
_diffrn_measured_fraction_theta_max 0.999
_diffrn_measurement_details
;
List of Runs (angles in degrees, time in seconds):

  # Type    Start    End  Width  t~exp~   \w     \q     \k     \f   Frames
--------------------------------------------------------------------------
  1  \w     -7.00  18.00   1.00    2.00    --    5.00  38.00-120.00   25
  2  \w    -81.00  16.00   1.00    2.00    --  -12.00 -57.00 150.00   97
  3  \w    -22.00  40.00   1.00    2.00    --  -12.00  38.00 120.00   62
  4  \w    -19.00  60.00   1.00    2.00    --  -12.00  57.00-180.00   79
;
_diffrn_measurement_device 'four-circle \k diffractometer'
_diffrn_measurement_device_type 'Rigaku AFC12 FRE-HF'
_diffrn_measurement_method 'profile data from \w-scans'
_diffrn_measurement_specimen_support 'MiTeGen MicroMesh'
_diffrn_orient_matrix_type 'CrysAlisPro convention (1999,Acta A55,543-557)'
_diffrn_orient_matrix_UB_11 -0.0078940000
_diffrn_orient_matrix_UB_12 -0.0822996000
_diffrn_orient_matrix_UB_13 -0.0114034000
_diffrn_orient_matrix_UB_21 0.0028105000
_diffrn_orient_matrix_UB_22 0.0324571000
_diffrn_orient_matrix_UB_23 -0.0290973000
_diffrn_orient_matrix_UB_31 0.0378340000
_diffrn_orient_matrix_UB_32 -0.0194998000
_diffrn_orient_matrix_UB_33 -0.0002181000
_diffrn_radiation_collimation 0.3
_diffrn_radiation_monochromator 'Confocal mirrors, HF Varimax'
_diffrn_radiation_probe x-ray
_diffrn_radiation_type MoK\a
_diffrn_radiation_wavelength 0.71073
_diffrn_reflns_av_R_equivalents 0.0299
_diffrn_reflns_av_unetI/netI 0.0193
_diffrn_reflns_Laue_measured_fraction_full 0.998
_diffrn_reflns_Laue_measured_fraction_max 0.999
_diffrn_reflns_limit_h_max 23
_diffrn_reflns_limit_h_min -24
_diffrn_reflns_limit_k_max 10
_diffrn_reflns_limit_k_min -10
_diffrn_reflns_limit_l_max 29
_diffrn_reflns_limit_l_min -30
_diffrn_reflns_number 25683
_diffrn_reflns_point_group_measured_fraction_full 0.998
_diffrn_reflns_point_group_measured_fraction_max 0.999
_diffrn_reflns_theta_full 25.242
_diffrn_reflns_theta_max 28.495
_diffrn_reflns_theta_min 2.969
_diffrn_source 'Rotating-anode X-ray tube'
_diffrn_source_current 55.0
_diffrn_source_power 2.475
_diffrn_source_target Mo
_diffrn_source_type 'Rigaku FR-E+ SuperBright'
_diffrn_source_voltage 45.0
_exptl_absorpt_coefficient_mu 0.615
_exptl_absorpt_correction_T_max 1.00000
_exptl_absorpt_correction_T_min 0.53034
_exptl_absorpt_correction_type multi-scan
_exptl_absorpt_process_details
;
CrysAlisPro 1.171.40.37a (Rigaku Oxford Diffraction, 2019)
Empirical absorption correction using spherical harmonics,
 implemented in SCALE3 ABSPACK scaling algorithm.
;
_exptl_crystal_colour 'clear dark yellow'
_exptl_crystal_colour_lustre clear
_exptl_crystal_colour_modifier dark
_exptl_crystal_colour_primary yellow
_exptl_crystal_density_diffrn 1.362
_exptl_crystal_description block
_exptl_crystal_F_000 1360
_exptl_crystal_recrystallization_method 'The material was recrystallised from --- by slow evaporation'
_exptl_crystal_size_max 0.535
_exptl_crystal_size_mid 0.364
_exptl_crystal_size_min 0.121
_refine_diff_density_max 0.423
_refine_diff_density_min -0.367
_refine_diff_density_rms 0.073
_refine_ls_extinction_method none
_refine_ls_goodness_of_fit_ref 1.251
_refine_ls_hydrogen_treatment constr
_refine_ls_matrix_type full
_refine_ls_number_parameters 197
_refine_ls_number_reflns 4132
_refine_ls_number_restraints 0
_refine_ls_restrained_S_all 1.251
_refine_ls_R_factor_all 0.0586
_refine_ls_R_factor_gt 0.0561
_refine_ls_shift/su_max 0.001
_refine_ls_shift/su_mean 0.000
_refine_ls_structure_factor_coef Fsqd
_refine_ls_weighting_details 'w=1/[\s^2^(Fo^2^)+(0.0173P)^2^+7.3479P] where P=(Fo^2^+2Fc^2^)/3'
_refine_ls_weighting_scheme calc
_refine_ls_wR_factor_gt 0.0984
_refine_ls_wR_factor_ref 0.0996
_reflns_Friedel_coverage 0.000
_reflns_number_gt 3937
_reflns_number_total 4132
_reflns_threshold_expression 'I > 2\s(I)'
_cod_data_source_file jo9b03321_si_002.cif
_cod_data_source_block 2019acc0018_k1_100k
_cod_database_code 4037838
_shelx_shelxl_version_number 2016/6
_chemical_oxdiff_formula 'C12 H12 N2 O2 Pd1'
_chemical_oxdiff_usercomment AH_05_410
_shelx_space_group_comment
;
The symmetry employed for this shelxl refinement is uniquely defined
by the following loop, which should always be used as a source of
symmetry information in preference to the above space-group names.
They are only intended as comments.
;
_diffrn_measurement_device_type2 'Rigaku AFC12 (Right)'
_reflns_odcompleteness_completeness 99.68
_reflns_odcompleteness_iscentric 1
_reflns_odcompleteness_theta 28.64
_olex2_refinement_description
;
1. Fixed Uiso
 At 1.2 times of:
  All C(H) groups
 At 1.5 times of:
  All C(H,H,H) groups
2.a Aromatic/amide H refined with riding coordinates:
 C2(H2), C3(H3), C4(H4), C5(H5), C8(H8), C9(H9), C11(H11), C12(H12), C13(H13),
 C14(H14), C15(H15)
2.b Idealised Me refined as rotating group:
 C17(H17A,H17B,H17C)
;
_olex2_diffrn_ambient_temperature_device 'Oxford Cryosystems'
_olex2_exptl_crystal_mounting_method 'The crystal was mounted on a MITIGEN holder with silicon oil'
_olex2_submission_original_sample_id AH_05_410
_olex2_submission_special_instructions 'No special instructions were received'
_oxdiff_exptl_absorpt_empirical_details
;
Empirical correction (ABSPACK) includes:
- Absorption correction using spherical harmonics
- Frame scaling
;
_oxdiff_exptl_absorpt_empirical_full_max 1.475
_oxdiff_exptl_absorpt_empirical_full_min 0.583

loop_
_space_group_symop_operation_xyz
'x, y, z'
'-x+1/2, -y+1/2, z+1/2'
'-x, y, -z+1/2'
'x+1/2, -y+1/2, -z'
'-x, -y, -z'
'x-1/2, y-1/2, -z-1/2'
'x, -y, z-1/2'
'-x-1/2, y-1/2, z'

loop_
_atom_site_label
_atom_site_type_symbol
_atom_site_fract_x
_atom_site_fract_y
_atom_site_fract_z
_atom_site_U_iso_or_equiv
_atom_site_adp_type
_atom_site_occupancy
_atom_site_site_symmetry_order
_atom_site_calc_flag
_atom_site_refinement_flags_posn
_atom_site_refinement_flags_adp
_atom_site_refinement_flags_occupancy
Pd1 Pd 0.500000 0.500000 0.500000 0.02236(9) Uani 1 2 d S T P
O1 O 0.19221(11) 0.5036(3) 0.38978(9) 0.0337(5) Uani 1 1 d . . .
O2 O 0.49058(12) 0.7476(3) 0.52158(10) 0.0304(5) Uani 1 1 d . . .
O3 O 0.46185(15) 0.6757(3) 0.61309(11) 0.0450(6) Uani 1 1 d . . .
N1 N 0.39799(12) 0.5046(3) 0.46593(10) 0.0231(5) Uani 1 1 d . . .
C1 C 0.33911(14) 0.4331(4) 0.49475(12) 0.0206(5) Uani 1 1 d . . .
C2 C 0.34888(16) 0.3596(4) 0.55089(12) 0.0257(6) Uani 1 1 d . . .
H2 H 0.396148 0.355732 0.568107 0.031 Uiso 1 1 calc R . .
C3 C 0.29008(18) 0.2936(4) 0.58062(13) 0.0304(7) Uani 1 1 d . . .
H3 H 0.297156 0.242911 0.618205 0.036 Uiso 1 1 calc R . .
C4 C 0.21952(17) 0.3000(4) 0.55635(14) 0.0313(7) Uani 1 1 d . . .
H4 H 0.179252 0.255904 0.577935 0.038 Uiso 1 1 calc R . .
C5 C 0.20862(16) 0.3693(4) 0.50173(12) 0.0271(6) Uani 1 1 d . . .
H5 H 0.160847 0.372598 0.485414 0.033 Uiso 1 1 calc R . .
C6 C 0.26832(15) 0.4364(4) 0.46938(12) 0.0220(5) Uani 1 1 d . . .
C7 C 0.26084(15) 0.5101(4) 0.41234(12) 0.0253(6) Uani 1 1 d . . .
C8 C 0.32003(16) 0.5824(4) 0.38529(12) 0.0246(6) Uani 1 1 d . . .
H8 H 0.315439 0.635146 0.347776 0.029 Uiso 1 1 calc R . .
C9 C 0.38747(15) 0.5770(4) 0.41418(12) 0.0245(6) Uani 1 1 d . . .
H9 H 0.428217 0.628554 0.395338 0.029 Uiso 1 1 calc R . .
C10 C 0.17928(16) 0.5598(4) 0.33211(14) 0.0290(6) Uani 1 1 d . . .
C11 C 0.2142(2) 0.4881(5) 0.28437(15) 0.0392(8) Uani 1 1 d . . .
H11 H 0.249740 0.400981 0.289429 0.047 Uiso 1 1 calc R . .
C12 C 0.1958(3) 0.5472(6) 0.22857(17) 0.0555(11) Uani 1 1 d . . .
H12 H 0.220052 0.502120 0.195008 0.067 Uiso 1 1 calc R . .
C13 C 0.1426(3) 0.6708(6) 0.2213(2) 0.0673(15) Uani 1 1 d . . .
H13 H 0.130163 0.709526 0.182928 0.081 Uiso 1 1 calc R . .
C14 C 0.1079(2) 0.7373(6) 0.2696(2) 0.0644(14) Uani 1 1 d . . .
H14 H 0.070779 0.820850 0.264359 0.077 Uiso 1 1 calc R . .
C15 C 0.12612(18) 0.6843(5) 0.32581(19) 0.0430(9) Uani 1 1 d . . .
H15 H 0.102722 0.732128 0.359327 0.052 Uiso 1 1 calc R . .
C16 C 0.47443(15) 0.7822(4) 0.57464(14) 0.0285(6) Uani 1 1 d . . .
C17 C 0.4709(2) 0.9718(4) 0.58860(17) 0.0437(9) Uani 1 1 d . . .
H17A H 0.503495 1.034353 0.561987 0.066 Uiso 1 1 calc GR . .
H17B H 0.486212 0.990825 0.629449 0.066 Uiso 1 1 calc GR . .
H17C H 0.420715 1.012689 0.583370 0.066 Uiso 1 1 calc GR . .

loop_
_atom_site_aniso_label
_atom_site_aniso_U_11
_atom_site_aniso_U_22
_atom_site_aniso_U_33
_atom_site_aniso_U_23
_atom_site_aniso_U_13
_atom_site_aniso_U_12
Pd1 0.01725(14) 0.02718(16) 0.02265(15) -0.00376(12) 0.00102(11) 0.00225(12)
O1 0.0221(10) 0.0505(14) 0.0286(11) -0.0008(11) -0.0041(8) -0.0001(10)
O2 0.0319(11) 0.0260(10) 0.0333(11) -0.0047(9) -0.0003(9) 0.0039(9)
O3 0.0599(16) 0.0400(14) 0.0352(13) -0.0097(11) 0.0161(12) -0.0025(13)
N1 0.0193(10) 0.0273(12) 0.0228(11) -0.0018(10) 0.0010(9) 0.0004(10)
C1 0.0205(12) 0.0215(12) 0.0199(12) -0.0051(11) 0.0025(10) 0.0000(10)
C2 0.0282(14) 0.0273(15) 0.0216(13) -0.0002(12) -0.0009(11) 0.0032(12)
C3 0.0401(17) 0.0284(15) 0.0227(14) 0.0050(12) 0.0046(13) 0.0000(14)
C4 0.0322(15) 0.0305(16) 0.0313(15) -0.0035(13) 0.0116(13) -0.0077(13)
C5 0.0235(13) 0.0326(15) 0.0253(14) -0.0097(12) 0.0027(11) -0.0061(12)
C6 0.0219(13) 0.0230(13) 0.0210(12) -0.0049(11) 0.0021(10) -0.0022(11)
C7 0.0207(13) 0.0296(15) 0.0255(13) -0.0073(12) -0.0026(11) 0.0023(12)
C8 0.0264(14) 0.0284(15) 0.0189(13) -0.0002(11) 0.0023(11) 0.0038(12)
C9 0.0209(13) 0.0306(15) 0.0221(13) 0.0010(12) 0.0037(11) -0.0013(12)
C10 0.0256(14) 0.0281(15) 0.0335(16) 0.0023(13) -0.0104(12) -0.0031(12)
C11 0.051(2) 0.0353(18) 0.0314(16) -0.0022(15) -0.0088(15) -0.0036(17)
C12 0.082(3) 0.054(2) 0.0312(18) 0.0005(18) -0.019(2) -0.018(2)
C13 0.077(3) 0.067(3) 0.057(3) 0.029(2) -0.046(3) -0.024(3)
C14 0.038(2) 0.059(3) 0.096(4) 0.037(3) -0.032(2) -0.005(2)
C15 0.0256(15) 0.0329(18) 0.070(3) 0.0019(18) -0.0098(16) -0.0008(14)
C16 0.0182(12) 0.0317(16) 0.0357(16) -0.0072(13) 0.0032(12) 0.0030(12)
C17 0.048(2) 0.035(2) 0.048(2) -0.0098(16) 0.0031(17) 0.0057(16)

loop_
_atom_type_symbol
_atom_type_description
_atom_type_scat_dispersion_real
_atom_type_scat_dispersion_imag
_atom_type_scat_source
C C 0.0033 0.0016 'International Tables Vol C Tables 4.2.6.8 and 6.1.1.4'
H H 0.0000 0.0000 'International Tables Vol C Tables 4.2.6.8 and 6.1.1.4'
N N 0.0061 0.0033 'International Tables Vol C Tables 4.2.6.8 and 6.1.1.4'
O O 0.0106 0.0060 'International Tables Vol C Tables 4.2.6.8 and 6.1.1.4'
Pd Pd -0.9988 1.0072 'International Tables Vol C Tables 4.2.6.8 and 6.1.1.4'

loop_
_exptl_crystal_face_index_h
_exptl_crystal_face_index_k
_exptl_crystal_face_index_l
_exptl_crystal_face_perp_dist
0 0 1 0.0603
0 0 -1 0.0603
-1 0 0 0.2605
1 0 0 0.2605
-1 -1 0 0.2175
1 -1 0 0.1509
-2 5 0 0.1813
5 3 0 0.1534

loop_
_geom_angle_atom_site_label_1
_geom_angle_atom_site_label_2
_geom_angle_atom_site_label_3
_geom_angle
_geom_angle_site_symmetry_1
_geom_angle_site_symmetry_3
O2 Pd1 O2 180.0 5_666 .
O2 Pd1 N1 90.19(9) . 5_666
O2 Pd1 N1 89.81(9) . .
O2 Pd1 N1 89.81(9) 5_666 5_666
O2 Pd1 N1 90.19(9) 5_666 .
N1 Pd1 N1 180.0 . 5_666
C7 O1 C10 119.8(2) . .
C16 O2 Pd1 117.3(2) . .
C1 N1 Pd1 122.22(19) . .
C9 N1 Pd1 118.92(19) . .
C9 N1 C1 118.9(2) . .
N1 C1 C2 119.7(2) . .
N1 C1 C6 120.9(2) . .
C2 C1 C6 119.4(3) . .
C1 C2 H2 120.0 . .
C3 C2 C1 119.9(3) . .
C3 C2 H2 120.0 . .
C2 C3 H3 119.5 . .
C2 C3 C4 121.0(3) . .
C4 C3 H3 119.5 . .
C3 C4 H4 119.9 . .
C5 C4 C3 120.2(3) . .
C5 C4 H4 119.9 . .
C4 C5 H5 119.9 . .
C4 C5 C6 120.3(3) . .
C6 C5 H5 119.9 . .
C1 C6 C7 117.7(2) . .
C5 C6 C1 119.2(3) . .
C5 C6 C7 123.1(3) . .
O1 C7 C6 114.6(3) . .
O1 C7 C8 125.4(3) . .
C8 C7 C6 120.0(3) . .
C7 C8 H8 120.8 . .
C7 C8 C9 118.4(3) . .
C9 C8 H8 120.8 . .
N1 C9 C8 124.1(3) . .
N1 C9 H9 118.0 . .
C8 C9 H9 118.0 . .
C11 C10 O1 121.9(3) . .
C11 C10 C15 122.1(3) . .
C15 C10 O1 115.9(3) . .
C10 C11 H11 121.0 . .
C10 C11 C12 118.0(4) . .
C12 C11 H11 121.0 . .
C11 C12 H12 119.6 . .
C13 C12 C11 120.8(4) . .
C13 C12 H12 119.6 . .
C12 C13 H13 120.1 . .
C14 C13 C12 119.8(4) . .
C14 C13 H13 120.1 . .
C13 C14 H14 119.6 . .
C13 C14 C15 120.8(4) . .
C15 C14 H14 119.6 . .
C10 C15 H15 120.8 . .
C14 C15 C10 118.4(4) . .
C14 C15 H15 120.8 . .
O2 C16 C17 114.6(3) . .
O3 C16 O2 124.9(3) . .
O3 C16 C17 120.5(3) . .
C16 C17 H17A 109.5 . .
C16 C17 H17B 109.5 . .
C16 C17 H17C 109.5 . .
H17A C17 H17B 109.5 . .
H17A C17 H17C 109.5 . .
H17B C17 H17C 109.5 . .

loop_
_geom_bond_atom_site_label_1
_geom_bond_atom_site_label_2
_geom_bond_distance
_geom_bond_site_symmetry_2
Pd1 O2 2.006(2) 5_666
Pd1 O2 2.006(2) .
Pd1 N1 2.022(2) .
Pd1 N1 2.022(2) 5_666
O1 C7 1.358(3) .
O1 C10 1.401(4) .
O2 C16 1.270(4) .
O3 C16 1.229(4) .
N1 C1 1.380(3) .
N1 C9 1.318(4) .
C1 C2 1.409(4) .
C1 C6 1.418(4) .
C2 H2 0.9500 .
C2 C3 1.371(4) .
C3 H3 0.9500 .
C3 C4 1.405(4) .
C4 H4 0.9500 .
C4 C5 1.368(4) .
C5 H5 0.9500 .
C5 C6 1.417(4) .
C6 C7 1.424(4) .
C7 C8 1.368(4) .
C8 H8 0.9500 .
C8 C9 1.399(4) .
C9 H9 0.9500 .
C10 C11 1.377(5) .
C10 C15 1.384(5) .
C11 H11 0.9500 .
C11 C12 1.390(5) .
C12 H12 0.9500 .
C12 C13 1.382(7) .
C13 H13 0.9500 .
C13 C14 1.369(7) .
C14 H14 0.9500 .
C14 C15 1.384(6) .
C15 H15 0.9500 .
C16 C17 1.519(5) .
C17 H17A 0.9800 .
C17 H17B 0.9800 .
C17 H17C 0.9800 .

loop_
_exptl_oxdiff_crystal_face_indexfrac_h
_exptl_oxdiff_crystal_face_indexfrac_k
_exptl_oxdiff_crystal_face_indexfrac_l
_exptl_oxdiff_crystal_face_x
_exptl_oxdiff_crystal_face_y
_exptl_oxdiff_crystal_face_z
0.0001 -0.0007 0.9991 -0.0113 -0.0291 -0.0002
-0.0001 0.0007 -0.9991 0.0113 0.0291 0.0002
-0.9988 -0.0001 0.0010 0.0079 -0.0028 -0.0378
0.9988 0.0001 -0.0010 -0.0079 0.0028 0.0378
-0.9978 -0.9989 -0.0042 0.0901 -0.0351 -0.0183
0.9998 -0.9987 -0.0061 0.0744 -0.0294 0.0573
-2.0026 4.9938 0.0277 -0.3955 0.1557 -0.1732
4.9909 2.9967 0.0105 -0.2861 0.1110 0.1304

loop_
_smtbx_masks_void_nr
_smtbx_masks_void_average_x
_smtbx_masks_void_average_y
_smtbx_masks_void_average_z
_smtbx_masks_void_volume
_smtbx_masks_void_count_electrons
_smtbx_masks_void_content
1 0.000 0.198 0.250 138.0 30.3 methanol
2 0.000 -0.198 0.750 138.0 30.1 methanol
3 0.500 0.302 0.750 138.0 30.3 methanol
4 0.500 0.698 0.250 138.0 30.1 methanol
